data_9007588
loop_
_publ_author_name
'Ghose, S.'
'Wan, C.'

_publ_section_title
;
 Structural chemistry of copper and zinc minerals. II. Stereochemistry
 of copper(II) and iodine(V) in bellingerite, 3Cu(IO3)2.2H2O
;
_journal_name_full 'Acta Crystallographica, Section B'
_journal_page_first 965
_journal_page_last 974
_journal_paper_doi 10.1107/S0567740874004110
_journal_volume 30
_journal_year 1974
_chemical_compound_source 'Chuquicamata, Chile'
_chemical_formula_sum 'Cu3 H4 I6 O20'
_chemical_name_mineral Bellingerite
_space_group_IT_number 2
_symmetry_space_group_name_Hall '-P 1'
_symmetry_space_group_name_H-M 'P -1'
_cell_angle_alpha 105.096
_cell_angle_beta 92.945
_cell_angle_gamma 96.952
_cell_formula_units_Z 1
_cell_length_a 7.2560
_cell_length_b 7.9503
_cell_length_c 7.8559
_cell_volume 432.702
_database_code_amcsd 0009503
_exptl_crystal_density_diffrn 4.897
_cod_original_formula_sum 'Cu3 I6 O20 H4'
_cod_database_code 9007588

loop_
_space_group_symop_operation_xyz
x,y,z
-x,-y,-z

loop_
_atom_site_aniso_label
_atom_site_aniso_U_11
_atom_site_aniso_U_22
_atom_site_aniso_U_33
_atom_site_aniso_U_12
_atom_site_aniso_U_13
_atom_site_aniso_U_23
Cu1 0.02014 0.02022 0.01669 0.00713 0.00239 0.00262
Cu2 0.02136 0.01622 0.01843 0.00531 0.00747 0.00687
I1 0.01787 0.01320 0.01441 0.00254 0.00415 0.00422
I2 0.01771 0.01458 0.01614 0.00246 0.00431 0.00384
I3 0.01677 0.01742 0.01600 0.00301 0.00382 0.00192
O1 0.02622 0.01642 0.02060 0.00055 0.00063 0.00434
O2 0.02546 0.01674 0.01903 0.00309 0.00110 0.00512
O3 0.01779 0.03343 0.02138 0.00909 0.00563 0.00754
O4 0.02379 0.01943 0.02745 0.00765 0.01231 0.00649
O5 0.02830 0.01879 0.02031 0.00086 0.00404 0.00364
O6 0.02233 0.02426 0.01799 0.00406 0.00720 0.00626
O7 0.01964 0.02459 0.02641 0.00365 0.01308 0.00882
O8 0.01907 0.02309 0.01605 0.00240 0.00678 0.00140
O9 0.02723 0.02093 0.02661 0.00130 0.00657 0.00879
Wat10 0.02442 0.01610 0.02615 0.00191 0.00821 0.00599

loop_
_atom_site_label
_atom_site_fract_x
_atom_site_fract_y
_atom_site_fract_z
_atom_site_type_symbol
_atom_site_attached_hydrogens
Cu1 0.00000 0.00000 0.00000 Cu 0
Cu2 0.39635 0.57637 0.35154 Cu 0
I1 0.60934 0.13645 0.86911 I 0
I2 0.85790 0.15515 0.39779 I 0
I3 0.18703 0.40381 0.85862 I 0
O1 0.52811 0.08006 0.19016 O 0
O2 0.57102 0.17900 0.65384 O 0
O3 0.83655 0.06418 0.83178 O 0
O4 0.79211 0.37298 0.48187 O 0
O5 0.08512 0.18993 0.51917 O 0
O6 0.92966 0.19106 0.18930 O 0
O7 0.41073 0.49592 0.80969 O 0
O8 0.80763 0.45422 0.91725 O 0
O9 0.24170 0.20405 0.90261 O 0
Wat10 0.37102 0.34132 0.38730 O 2

loop_
_cod_changelog_entry_id
_cod_changelog_entry_author
_cod_changelog_entry_date
_cod_changelog_entry_text
1
;cod-tools version 3.8.0
Id: cif_guess_AMCSD_atom_types 9574 2023-05-10 09:00:05Z saulius
;
2023-05-10T18:50:54+03:00
;Derived atom types and hydrogen counts
from atom names that follow the AMCSD naming convention
(Wat == water, O-H == hydroxyl).
;

loop_
_cod_related_entry_id
_cod_related_entry_database
_cod_related_entry_code
1 AMCSD 0009503
